data_7204518
loop_
_publ_author_name
'C. Q. Ma'
'L. Q. Zhang'
'J. H. Zhou'
'X. S. Wang'
'B. W. Zhang'
'Y. Cao'
'P. Bugnon'
'M. Schaer'
'F. N\"uesch'
'D. Q. Zhang'
'Y. Qiu'

_publ_section_title
;
 1,3-Diphenyl-5-(9-phenanthryl)-4,5-dihydro-1H-pyrazole (DPPhP):
 structure, properties, and application in organic light-emitting
 diodes
;
_journal_issue 12
_journal_name_full 'J. Mater. Chem.'
_journal_page_first 3481
_journal_page_last 3486
_journal_paper_doi 10.1039/b208130j
_journal_volume 12
_journal_year 2002
_chemical_formula_sum 'C29 H22 N2'
_chemical_formula_weight 398.49
_chemical_name_systematic
; 
? 
;
_space_group_IT_number 14
_symmetry_cell_setting monoclinic
_symmetry_space_group_name_Hall '-P 2yn'
_symmetry_space_group_name_H-M 'P 1 21/n 1'
_atom_sites_solution_hydrogens geom
_atom_sites_solution_primary direct
_atom_sites_solution_secondary difmap
_audit_creation_method SHELXL-97
_cell_angle_alpha 90.00
_cell_angle_beta 91.735(2)
_cell_angle_gamma 90.00
_cell_formula_units_Z 4
_cell_length_a 8.3456(4)
_cell_length_b 9.1508(3)
_cell_length_c 27.9462(14)
_cell_measurement_reflns_used 8146
_cell_measurement_temperature 293(2)
_cell_measurement_theta_max 27.47
_cell_measurement_theta_min 1.46
_cell_volume 2133.24(16)
_computing_cell_refinement 'RAPID AUTO (Rigaku, 2001)'
_computing_data_collection 'RAPID AUTO (Rigaku, 2001)'
_computing_data_reduction 'RAPID AUTO (Rigaku, 2001)'
_computing_molecular_graphics 'SHELXTL (Siemens, 1994)'
_computing_publication_material 'SHELXTL (Siemens, 1994)'
_computing_structure_refinement 'SHELXL-97 (Sheldrick, 1997)'
_computing_structure_solution 'SHELXS-97 (Sheldrick, 1990)'
_diffrn_ambient_temperature 293(2)
_diffrn_detector_area_resol_mean '100 X 100 microns'
_diffrn_measured_fraction_theta_full 0.906
_diffrn_measured_fraction_theta_max 0.906
_diffrn_measurement_device_type 'Rigaku R-AXIS RIPAD IP'
_diffrn_measurement_method Oscillation
_diffrn_radiation_monochromator graphite
_diffrn_radiation_source 'rotating anode'
_diffrn_radiation_type MoK\a
_diffrn_radiation_wavelength 0.71073
_diffrn_reflns_av_R_equivalents 0.0343
_diffrn_reflns_av_sigmaI/netI 0.0442
_diffrn_reflns_limit_h_max 10
_diffrn_reflns_limit_h_min -9
_diffrn_reflns_limit_k_max 11
_diffrn_reflns_limit_k_min -11
_diffrn_reflns_limit_l_max 36
_diffrn_reflns_limit_l_min -36
_diffrn_reflns_number 8146
_diffrn_reflns_theta_full 27.47
_diffrn_reflns_theta_max 27.47
_diffrn_reflns_theta_min 1.46
_diffrn_standards_decay_% 0
_exptl_absorpt_coefficient_mu 0.072
_exptl_absorpt_correction_T_max 0.9751
_exptl_absorpt_correction_T_min 0.9605
_exptl_absorpt_correction_type empirical
_exptl_absorpt_process_details 'PSI scans'
_exptl_crystal_colour colourless
_exptl_crystal_density_diffrn 1.241
_exptl_crystal_density_method 'not measured'
_exptl_crystal_description block
_exptl_crystal_F_000 840
_exptl_crystal_size_max 0.39
_exptl_crystal_size_mid 0.36
_exptl_crystal_size_min 0.35
_refine_diff_density_max 0.170
_refine_diff_density_min -0.142
_refine_diff_density_rms 0.039
_refine_ls_extinction_coef 0.023(2)
_refine_ls_extinction_expression Fc^*^=kFc[1+0.001xFc^2^\l^3^/sin(2\q)]^-1/4^
_refine_ls_extinction_method SHELXL
_refine_ls_goodness_of_fit_ref 1.022
_refine_ls_hydrogen_treatment riding
_refine_ls_matrix_type full
_refine_ls_number_parameters 281
_refine_ls_number_reflns 4422
_refine_ls_number_restraints 0
_refine_ls_restrained_S_all 1.022
_refine_ls_R_factor_all 0.1057
_refine_ls_R_factor_gt 0.0563
_refine_ls_shift/su_max 0.000
_refine_ls_shift/su_mean 0.000
_refine_ls_structure_factor_coef Fsqd
_refine_ls_weighting_details 'calc w=1/[\s^2^(Fo^2^)+(0.0753P)^2^+0.0278P] where P=(Fo^2^+2Fc^2^)/3'
_refine_ls_weighting_scheme calc
_refine_ls_wR_factor_gt 0.1342
_refine_ls_wR_factor_ref 0.1554
_reflns_number_gt 2416
_reflns_number_total 4422
_reflns_threshold_expression >2sigma(I)
_cod_data_source_file b208130j.txt
_cod_data_source_block sx49
_cod_depositor_comments
;
The following automatic conversions were performed:
'_atom_site_symetry_multiplicity' tag replaced with
'_atom_site_symmetry_multiplicity'.

Automatic conversion script
Id: cif_correct_tags 1440 2010-10-19 06:21:57Z saulius 

The following automatic conversions were performed:
'_symmetry_cell_setting' value 'Monoclinic' changed to 'monoclinic'
according to '/home/saulius/struct/CIF-dictionaries/cif_core.dic'
dictionary named 'cif_core.dic' version 2.4.1 from
2010-06-29.

'_exptl_absorpt_correction_type' value 'Empirical' changed to
'empirical' according to
'/home/saulius/struct/CIF-dictionaries/cif_core.dic' dictionary named
'cif_core.dic' version 2.4.1 from 2010-06-29.

Automatic conversion script
Id: cif_fix_enum 1527 2010-12-29 10:47:43Z saulius 
;
_cod_original_sg_symbol_H-M P2(1)/n
_cod_database_code 7204518

loop_
_symmetry_equiv_pos_as_xyz
'x, y, z'
'-x+1/2, y+1/2, -z+1/2'
'-x, -y, -z'
'x-1/2, -y-1/2, z-1/2'

loop_
_atom_site_label
_atom_site_type_symbol
_atom_site_fract_x
_atom_site_fract_y
_atom_site_fract_z
_atom_site_U_iso_or_equiv
_atom_site_adp_type
_atom_site_occupancy
_atom_site_symmetry_multiplicity
_atom_site_calc_flag
_atom_site_refinement_flags
_atom_site_disorder_assembly
_atom_site_disorder_group
C1 C -0.2544(2) 0.18950(19) 0.15587(7) 0.0552(5) Uani 1 1 d . . .
C2 C -0.3914(3) 0.1950(3) 0.12546(9) 0.0746(6) Uani 1 1 d . . .
H2A H -0.3904 0.1469 0.0962 0.090 Uiso 1 1 calc R . .
C3 C -0.5260(3) 0.2693(3) 0.13785(11) 0.0913(8) Uani 1 1 d . . .
H3A H -0.6157 0.2708 0.1173 0.110 Uiso 1 1 calc R . .
C4 C -0.5281(4) 0.3420(3) 0.18110(12) 0.0963(9) Uani 1 1 d . . .
H4A H -0.6194 0.3930 0.1896 0.116 Uiso 1 1 calc R . .
C5 C -0.3976(3) 0.3398(3) 0.21142(9) 0.0801(7) Uani 1 1 d . . .
H5A H -0.4018 0.3891 0.2404 0.096 Uiso 1 1 calc R . .
C6 C -0.2553(3) 0.2644(2) 0.20005(7) 0.0609(6) Uani 1 1 d . . .
C7 C -0.1142(3) 0.2635(2) 0.23156(7) 0.0617(6) Uani 1 1 d . . .
C8 C -0.1011(4) 0.3456(3) 0.27397(9) 0.0859(8) Uani 1 1 d . . .
H8A H -0.1868 0.4036 0.2829 0.103 Uiso 1 1 calc R . .
C9 C 0.0349(5) 0.3420(3) 0.30237(10) 0.1033(10) Uani 1 1 d . . .
H9A H 0.0401 0.3964 0.3305 0.124 Uiso 1 1 calc R . .
C10 C 0.1655(4) 0.2581(3) 0.28981(10) 0.0981(9) Uani 1 1 d . . .
H10A H 0.2578 0.2566 0.3093 0.118 Uiso 1 1 calc R . .
C11 C 0.1577(3) 0.1775(3) 0.24848(8) 0.0773(7) Uani 1 1 d . . .
H11A H 0.2449 0.1204 0.2402 0.093 Uiso 1 1 calc R . .
C12 C 0.0201(3) 0.1800(2) 0.21850(7) 0.0575(5) Uani 1 1 d . . .
C13 C 0.0160(2) 0.1039(2) 0.17412(7) 0.0557(5) Uani 1 1 d . . .
H13A H 0.1044 0.0481 0.1661 0.067 Uiso 1 1 calc R . .
C14 C -0.1110(2) 0.10938(19) 0.14329(7) 0.0521(5) Uani 1 1 d . . .
C15 C 0.2071(3) 0.2033(2) 0.01356(7) 0.0602(5) Uani 1 1 d . . .
C16 C 0.1648(3) 0.3401(2) -0.00357(8) 0.0759(7) Uani 1 1 d . . .
H16A H 0.0666 0.3799 0.0044 0.091 Uiso 1 1 calc R . .
C17 C 0.2648(4) 0.4186(3) -0.03218(10) 0.0960(9) Uani 1 1 d . . .
H17A H 0.2337 0.5109 -0.0428 0.115 Uiso 1 1 calc R . .
C18 C 0.4073(4) 0.3638(3) -0.04502(13) 0.1130(11) Uani 1 1 d . . .
H18A H 0.4743 0.4178 -0.0643 0.136 Uiso 1 1 calc R . .
C19 C 0.4521(4) 0.2267(3) -0.02925(14) 0.1344(14) Uani 1 1 d . . .
H19A H 0.5490 0.1869 -0.0384 0.161 Uiso 1 1 calc R . .
C20 C 0.3538(3) 0.1486(3) -0.00004(11) 0.1016(10) Uani 1 1 d . . .
H20A H 0.3864 0.0570 0.0108 0.122 Uiso 1 1 calc R . .
C21 C 0.0297(2) -0.2034(2) 0.10496(7) 0.0562(5) Uani 1 1 d . . .
C22 C 0.1473(3) -0.3003(2) 0.09112(7) 0.0635(6) Uani 1 1 d . . .
H22A H 0.2256 -0.2701 0.0703 0.076 Uiso 1 1 calc R . .
C23 C 0.1479(3) -0.4415(2) 0.10834(8) 0.0759(7) Uani 1 1 d . . .
H23A H 0.2269 -0.5060 0.0988 0.091 Uiso 1 1 calc R . .
C24 C 0.0344(3) -0.4887(3) 0.13922(9) 0.0830(7) Uani 1 1 d . . .
H24A H 0.0366 -0.5839 0.1509 0.100 Uiso 1 1 calc R . .
C25 C -0.0827(3) -0.3928(3) 0.15256(9) 0.0845(7) Uani 1 1 d . . .
H25A H -0.1611 -0.4240 0.1732 0.101 Uiso 1 1 calc R . .
C26 C -0.0858(3) -0.2519(2) 0.13594(8) 0.0738(7) Uani 1 1 d . . .
H26A H -0.1657 -0.1884 0.1455 0.089 Uiso 1 1 calc R . .
C27 C -0.1057(3) 0.0432(2) 0.09349(7) 0.0588(5) Uani 1 1 d . . .
H27A H -0.2082 -0.0037 0.0849 0.071 Uiso 1 1 calc R . .
C28 C -0.0650(3) 0.1602(2) 0.05616(7) 0.0646(6) Uani 1 1 d . . .
H28A H -0.1378 0.1555 0.0285 0.078 Uiso 1 1 calc R . .
H28B H -0.0681 0.2576 0.0698 0.078 Uiso 1 1 calc R . .
C29 C 0.1023(2) 0.1180(2) 0.04343(6) 0.0549(5) Uani 1 1 d . . .
N1 N 0.1455(2) -0.00731(16) 0.06076(5) 0.0570(4) Uani 1 1 d . . .
N2 N 0.0267(2) -0.06031(17) 0.08844(6) 0.0639(5) Uani 1 1 d . . .

loop_
_atom_site_aniso_label
_atom_site_aniso_U_11
_atom_site_aniso_U_22
_atom_site_aniso_U_33
_atom_site_aniso_U_23
_atom_site_aniso_U_13
_atom_site_aniso_U_12
C1 0.0570(14) 0.0446(10) 0.0646(12) 0.0026(9) 0.0130(10) 0.0085(8)
C2 0.0679(17) 0.0677(14) 0.0884(16) -0.0045(12) 0.0041(13) 0.0214(11)
C3 0.0691(19) 0.0825(18) 0.122(2) -0.0021(16) 0.0037(15) 0.0269(13)
C4 0.075(2) 0.0855(19) 0.130(2) -0.0023(17) 0.0309(18) 0.0279(14)
C5 0.084(2) 0.0664(15) 0.0917(17) -0.0088(12) 0.0390(15) 0.0122(12)
C6 0.0708(16) 0.0450(10) 0.0686(13) 0.0030(9) 0.0273(11) 0.0052(9)
C7 0.0822(16) 0.0476(11) 0.0566(12) 0.0022(9) 0.0235(11) -0.0051(9)
C8 0.115(2) 0.0766(17) 0.0676(15) -0.0114(12) 0.0249(15) -0.0140(14)
C9 0.145(3) 0.098(2) 0.0679(16) -0.0186(15) 0.0113(19) -0.025(2)
C10 0.119(3) 0.096(2) 0.0779(18) 0.0039(15) -0.0207(17) -0.0252(18)
C11 0.0836(18) 0.0707(15) 0.0771(16) 0.0081(12) -0.0043(13) -0.0057(12)
C12 0.0688(15) 0.0468(11) 0.0573(12) 0.0088(9) 0.0071(10) -0.0034(9)
C13 0.0581(14) 0.0473(10) 0.0624(12) 0.0058(9) 0.0114(10) 0.0104(8)
C14 0.0584(13) 0.0400(9) 0.0586(11) 0.0018(8) 0.0128(10) 0.0086(8)
C15 0.0681(15) 0.0471(11) 0.0650(12) 0.0064(9) -0.0061(10) 0.0067(9)
C16 0.0913(18) 0.0628(14) 0.0736(14) 0.0164(11) 0.0045(13) 0.0187(12)
C17 0.120(3) 0.0650(15) 0.1031(19) 0.0340(14) 0.0029(18) 0.0125(15)
C18 0.089(2) 0.095(2) 0.156(3) 0.057(2) 0.012(2) -0.0058(16)
C19 0.078(2) 0.105(2) 0.222(4) 0.079(2) 0.039(2) 0.0142(16)
C20 0.0699(18) 0.0737(16) 0.162(3) 0.0527(17) 0.0200(17) 0.0163(13)
C21 0.0713(14) 0.0423(10) 0.0554(11) -0.0022(8) 0.0095(10) 0.0067(9)
C22 0.0727(15) 0.0495(11) 0.0690(13) 0.0051(9) 0.0122(10) 0.0122(9)
C23 0.0885(18) 0.0498(12) 0.0897(16) 0.0069(11) 0.0100(13) 0.0174(11)
C24 0.105(2) 0.0497(13) 0.0943(17) 0.0171(12) 0.0103(15) -0.0024(12)
C25 0.098(2) 0.0604(14) 0.0970(17) 0.0090(13) 0.0307(15) -0.0040(13)
C26 0.0844(18) 0.0570(13) 0.0814(15) -0.0023(11) 0.0263(13) 0.0054(11)
C27 0.0626(14) 0.0517(11) 0.0624(11) -0.0043(9) 0.0067(10) 0.0166(9)
C28 0.0784(16) 0.0605(12) 0.0550(11) -0.0012(9) 0.0022(10) 0.0258(10)
C29 0.0659(14) 0.0452(10) 0.0536(10) 0.0000(8) -0.0013(9) 0.0129(9)
N1 0.0660(12) 0.0438(9) 0.0615(10) 0.0018(7) 0.0079(8) 0.0106(7)
N2 0.0755(13) 0.0471(9) 0.0706(10) 0.0055(8) 0.0278(9) 0.0189(8)

loop_
_atom_type_symbol
_atom_type_description
_atom_type_scat_dispersion_real
_atom_type_scat_dispersion_imag
_atom_type_scat_source
C C 0.0033 0.0016 'International Tables Vol C Tables 4.2.6.8 and 6.1.1.4'
H H 0.0000 0.0000 'International Tables Vol C Tables 4.2.6.8 and 6.1.1.4'
N N 0.0061 0.0033 'International Tables Vol C Tables 4.2.6.8 and 6.1.1.4'

loop_
_geom_angle_atom_site_label_1
_geom_angle_atom_site_label_2
_geom_angle_atom_site_label_3
_geom_angle
_geom_angle_site_symmetry_1
_geom_angle_site_symmetry_3
_geom_angle_publ_flag
C2 C1 C6 119.07(18) . . ?
C2 C1 C14 122.13(18) . . ?
C6 C1 C14 118.8(2) . . ?
C3 C2 C1 121.7(2) . . ?
C3 C2 H2A 119.2 . . ?
C1 C2 H2A 119.2 . . ?
C2 C3 C4 119.6(3) . . ?
C2 C3 H3A 120.2 . . ?
C4 C3 H3A 120.2 . . ?
C5 C4 C3 120.5(2) . . ?
C5 C4 H4A 119.8 . . ?
C3 C4 H4A 119.8 . . ?
C4 C5 C6 121.9(2) . . ?
C4 C5 H5A 119.1 . . ?
C6 C5 H5A 119.1 . . ?
C1 C6 C5 117.3(2) . . ?
C1 C6 C7 120.19(18) . . ?
C5 C6 C7 122.5(2) . . ?
C8 C7 C12 117.7(2) . . ?
C8 C7 C6 123.4(2) . . ?
C12 C7 C6 118.82(18) . . ?
C9 C8 C7 121.3(3) . . ?
C9 C8 H8A 119.4 . . ?
C7 C8 H8A 119.4 . . ?
C8 C9 C10 120.8(3) . . ?
C8 C9 H9A 119.6 . . ?
C10 C9 H9A 119.6 . . ?
C11 C10 C9 119.6(3) . . ?
C11 C10 H10A 120.2 . . ?
C9 C10 H10A 120.2 . . ?
C10 C11 C12 120.8(3) . . ?
C10 C11 H11A 119.6 . . ?
C12 C11 H11A 119.6 . . ?
C11 C12 C7 119.7(2) . . ?
C11 C12 C13 120.8(2) . . ?
C7 C12 C13 119.5(2) . . ?
C14 C13 C12 122.54(18) . . ?
C14 C13 H13A 118.7 . . ?
C12 C13 H13A 118.7 . . ?
C13 C14 C1 120.07(17) . . ?
C13 C14 C27 121.84(16) . . ?
C1 C14 C27 117.94(18) . . ?
C16 C15 C20 116.8(2) . . ?
C16 C15 C29 122.2(2) . . ?
C20 C15 C29 121.00(18) . . ?
C17 C16 C15 121.4(2) . . ?
C17 C16 H16A 119.3 . . ?
C15 C16 H16A 119.3 . . ?
C18 C17 C16 121.0(2) . . ?
C18 C17 H17A 119.5 . . ?
C16 C17 H17A 119.5 . . ?
C17 C18 C19 119.1(3) . . ?
C17 C18 H18A 120.4 . . ?
C19 C18 H18A 120.4 . . ?
C20 C19 C18 120.1(3) . . ?
C20 C19 H19A 119.9 . . ?
C18 C19 H19A 119.9 . . ?
C19 C20 C15 121.5(2) . . ?
C19 C20 H20A 119.2 . . ?
C15 C20 H20A 119.2 . . ?
C22 C21 C26 118.72(18) . . ?
C22 C21 N2 121.06(17) . . ?
C26 C21 N2 120.22(17) . . ?
C23 C22 C21 119.8(2) . . ?
C23 C22 H22A 120.1 . . ?
C21 C22 H22A 120.1 . . ?
C24 C23 C22 121.3(2) . . ?
C24 C23 H23A 119.3 . . ?
C22 C23 H23A 119.3 . . ?
C23 C24 C25 118.7(2) . . ?
C23 C24 H24A 120.6 . . ?
C25 C24 H24A 120.6 . . ?
C26 C25 C24 121.0(2) . . ?
C26 C25 H25A 119.5 . . ?
C24 C25 H25A 119.5 . . ?
C25 C26 C21 120.4(2) . . ?
C25 C26 H26A 119.8 . . ?
C21 C26 H26A 119.8 . . ?
N2 C27 C14 112.85(17) . . ?
N2 C27 C28 101.63(15) . . ?
C14 C27 C28 110.89(16) . . ?
N2 C27 H27A 110.4 . . ?
C14 C27 H27A 110.4 . . ?
C28 C27 H27A 110.4 . . ?
C29 C28 C27 102.00(15) . . ?
C29 C28 H28A 111.4 . . ?
C27 C28 H28A 111.4 . . ?
C29 C28 H28B 111.4 . . ?
C27 C28 H28B 111.4 . . ?
H28A C28 H28B 109.2 . . ?
N1 C29 C15 121.70(18) . . ?
N1 C29 C28 112.97(17) . . ?
C15 C29 C28 125.31(17) . . ?
C29 N1 N2 109.16(15) . . ?
N1 N2 C21 121.16(14) . . ?
N1 N2 C27 112.82(15) . . ?
C21 N2 C27 125.70(16) . . ?

loop_
_geom_bond_atom_site_label_1
_geom_bond_atom_site_label_2
_geom_bond_distance
_geom_bond_site_symmetry_2
_geom_bond_publ_flag
C1 C2 1.405(3) . ?
C1 C6 1.412(3) . ?
C1 C14 1.456(2) . ?
C2 C3 1.367(3) . ?
C2 H2A 0.9300 . ?
C3 C4 1.381(4) . ?
C3 H3A 0.9300 . ?
C4 C5 1.360(4) . ?
C4 H4A 0.9300 . ?
C5 C6 1.417(3) . ?
C5 H5A 0.9300 . ?
C6 C7 1.449(3) . ?
C7 C8 1.405(3) . ?
C7 C12 1.414(3) . ?
C8 C9 1.366(4) . ?
C8 H8A 0.9300 . ?
C9 C10 1.387(4) . ?
C9 H9A 0.9300 . ?
C10 C11 1.370(3) . ?
C10 H10A 0.9300 . ?
C11 C12 1.401(3) . ?
C11 H11A 0.9300 . ?
C12 C13 1.422(3) . ?
C13 C14 1.346(3) . ?
C13 H13A 0.9300 . ?
C14 C27 1.520(3) . ?
C15 C16 1.382(3) . ?
C15 C20 1.386(3) . ?
C15 C29 1.454(3) . ?
C16 C17 1.376(3) . ?
C16 H16A 0.9300 . ?
C17 C18 1.349(4) . ?
C17 H17A 0.9300 . ?
C18 C19 1.377(4) . ?
C18 H18A 0.9300 . ?
C19 C20 1.375(4) . ?
C19 H19A 0.9300 . ?
C20 H20A 0.9300 . ?
C21 C22 1.386(3) . ?
C21 C26 1.388(3) . ?
C21 N2 1.388(2) . ?
C22 C23 1.379(3) . ?
C22 H22A 0.9300 . ?
C23 C24 1.371(3) . ?
C23 H23A 0.9300 . ?
C24 C25 1.373(3) . ?
C24 H24A 0.9300 . ?
C25 C26 1.371(3) . ?
C25 H25A 0.9300 . ?
C26 H26A 0.9300 . ?
C27 N2 1.466(2) . ?
C27 C28 1.539(3) . ?
C27 H27A 0.9800 . ?
C28 C29 1.502(3) . ?
C28 H28A 0.9700 . ?
C28 H28B 0.9700 . ?
C29 N1 1.292(2) . ?
N1 N2 1.365(2) . ?

loop_
_cod_related_entry_id
_cod_related_entry_database
_cod_related_entry_code
1 ChemSpider 28579381
